data_4031995
loop_
_publ_author_name
'Zheng, Yin'
'Cui, Lei'
'Wang, Youming'
'Zhou, Zhenghong'

_publ_section_title
;
 Stereocontrolled Construction of Tetrahydropyrano[2,3-c]pyrazole Scaffold
 via an Organocatalyzed Formal [3 + 3] Annulation.
;
_journal_issue 10
_journal_name_full 'The Journal of organic chemistry'
_journal_page_first 4340
_journal_page_last 4346
_journal_paper_doi 10.1021/acs.joc.6b00196
_journal_volume 81
_journal_year 2016
_chemical_absolute_configuration ad
_chemical_formula_moiety 'C19 H17 N3 O3'
_chemical_formula_sum 'C19 H17 N3 O3'
_chemical_formula_weight 335.35
_space_group_crystal_system orthorhombic
_space_group_IT_number 19
_space_group_name_Hall 'P 2ac 2ab'
_space_group_name_H-M_alt 'P 21 21 21'
_symmetry_space_group_name_Hall 'P 2ac 2ab'
_symmetry_space_group_name_H-M 'P 21 21 21'
_atom_sites_solution_hydrogens geom
_atom_sites_solution_primary direct
_atom_sites_solution_secondary difmap
_audit_creation_method SHELXL-2014/7
_cell_angle_alpha 90
_cell_angle_beta 90
_cell_angle_gamma 90
_cell_formula_units_Z 4
_cell_length_a 8.308(2)
_cell_length_b 12.155(3)
_cell_length_c 16.137(4)
_cell_measurement_reflns_used 1039
_cell_measurement_temperature 173(2)
_cell_measurement_theta_max 77.80
_cell_measurement_theta_min 30.20
_cell_volume 1629.6(7)
_computing_cell_refinement 'CrystalClear-SM Expert 2.1 b42'
_computing_data_collection 'CrystalClear-SM Expert 2.1 b42 (Rigaku, 2015)'
_computing_data_reduction 'CrystalClear-SM Expert 2.1 b42'
_computing_molecular_graphics 'CrystalStructure 4.1'
_computing_publication_material 'CrystalStructure 4.1 (Rigaku, 2014)'
_computing_structure_refinement 'SHELXL-2014/7 (Sheldrick, 2014)'
_computing_structure_solution 'SIR2011 (Burla, et al., 2012)'
_diffrn_ambient_temperature 173(2)
_diffrn_detector_area_resol_mean 5.814
_diffrn_measured_fraction_theta_full 0.996
_diffrn_measured_fraction_theta_max 0.980
_diffrn_measurement_device_type 'Rigaku XtaLAB P200'
_diffrn_measurement_method \w
_diffrn_radiation_type CuK\a
_diffrn_radiation_wavelength 1.54187
_diffrn_reflns_av_R_equivalents 0.0164
_diffrn_reflns_av_unetI/netI 0.0089
_diffrn_reflns_Laue_measured_fraction_full 0.996
_diffrn_reflns_Laue_measured_fraction_max 0.980
_diffrn_reflns_limit_h_max 9
_diffrn_reflns_limit_h_min -7
_diffrn_reflns_limit_k_max 15
_diffrn_reflns_limit_k_min -15
_diffrn_reflns_limit_l_max 20
_diffrn_reflns_limit_l_min -20
_diffrn_reflns_number 27100
_diffrn_reflns_point_group_measured_fraction_full 0.997
_diffrn_reflns_point_group_measured_fraction_max 0.981
_diffrn_reflns_theta_full 67.687
_diffrn_reflns_theta_max 78.142
_diffrn_reflns_theta_min 6.454
_exptl_absorpt_coefficient_mu 0.773
_exptl_absorpt_correction_T_max 0.883
_exptl_absorpt_correction_T_min 0.834
_exptl_absorpt_correction_type multi-scan
_exptl_absorpt_process_details 'REQAB (Rigaku, 1998)'
_exptl_crystal_colour colorless
_exptl_crystal_density_diffrn 1.367
_exptl_crystal_density_method 'not measured'
_exptl_crystal_description prism
_exptl_crystal_F_000 704
_exptl_crystal_size_max 0.200
_exptl_crystal_size_mid 0.180
_exptl_crystal_size_min 0.160
_refine_diff_density_max 0.149
_refine_diff_density_min -0.112
_refine_diff_density_rms 0.029
_refine_ls_abs_structure_details
; 
 Flack x determined using 1453 quotients [(I+)-(I-)]/[(I+)+(I-)] 
 (Parsons, Flack and Wagner, Acta Cryst. B69 (2013) 249-259). 
;
_refine_ls_abs_structure_Flack 0.017(17)
_refine_ls_extinction_coef 0.0124(7)
_refine_ls_extinction_expression Fc^*^=kFc[1+0.001xFc^2^\l^3^/sin(2\q)]^-1/4^
_refine_ls_extinction_method 'SHELXL-2014/7 (Sheldrick 2014'
_refine_ls_goodness_of_fit_ref 1.051
_refine_ls_hydrogen_treatment constr
_refine_ls_matrix_type full
_refine_ls_number_parameters 228
_refine_ls_number_reflns 3434
_refine_ls_number_restraints 0
_refine_ls_restrained_S_all 1.051
_refine_ls_R_factor_all 0.0245
_refine_ls_R_factor_gt 0.0244
_refine_ls_shift/su_max 0.000
_refine_ls_shift/su_mean 0.000
_refine_ls_structure_factor_coef Fsqd
_refine_ls_weighting_details 'w=1/[\s^2^(Fo^2^)+(0.0384P)^2^+0.2098P] where P=(Fo^2^+2Fc^2^)/3'
_refine_ls_weighting_scheme calc
_refine_ls_wR_factor_gt 0.0661
_refine_ls_wR_factor_ref 0.0662
_reflns_Friedel_coverage 0.741
_reflns_Friedel_fraction_full 0.998
_reflns_Friedel_fraction_max 0.983
_reflns_number_gt 3413
_reflns_number_total 3434
_reflns_threshold_expression 'I > 2\s(I)'
_cod_data_source_file jo6b00196_si_001.cif
_cod_data_source_block shelxl
_cod_database_code 4031995
_shelx_shelxl_version_number 2014/7
_shelx_space_group_comment
; 
The symmetry employed for this shelxl refinement is uniquely defined 
by the following loop, which should always be used as a source of 
symmetry information in preference to the above space-group names. 
They are only intended as comments. 
;
_shelx_estimated_absorpt_t_min 0.861
_shelx_estimated_absorpt_t_max 0.886

loop_
_space_group_symop_operation_xyz
'x, y, z'
'x+1/2, -y+1/2, -z'
'-x, y+1/2, -z+1/2'
'-x+1/2, -y, z+1/2'

loop_
_atom_site_label
_atom_site_type_symbol
_atom_site_fract_x
_atom_site_fract_y
_atom_site_fract_z
_atom_site_U_iso_or_equiv
_atom_site_adp_type
_atom_site_occupancy
_atom_site_site_symmetry_order
_atom_site_calc_flag
_atom_site_refinement_flags_posn
_atom_site_refinement_flags_adp
O1 O 0.14703(12) 0.30534(8) 0.01426(6) 0.0290(2) Uani 1 1 d . .
O2 O -0.00079(15) 0.06240(11) -0.01912(8) 0.0498(3) Uani 1 1 d . .
O3 O -0.08338(14) 0.08214(13) 0.10623(8) 0.0498(3) Uani 1 1 d . .
N1 N 0.03575(14) 0.43561(9) 0.10726(7) 0.0269(2) Uani 1 1 d . .
N2 N -0.00014(14) 0.44384(10) 0.19066(7) 0.0288(3) Uani 1 1 d . .
N3 N 0.02071(15) 0.08642(10) 0.05361(8) 0.0317(3) Uani 1 1 d . .
C1 C 0.11056(16) 0.33846(11) 0.09199(8) 0.0258(3) Uani 1 1 d . .
C2 C 0.12767(16) 0.28203(11) 0.16455(8) 0.0257(3) Uani 1 1 d . .
C3 C 0.19552(17) 0.16712(11) 0.16778(8) 0.0263(3) Uani 1 1 d . .
H3 H 0.1245 0.1204 0.2034 0.032 Uiso 1 1 calc R U
C4 C 0.19044(17) 0.12321(11) 0.07819(9) 0.0280(3) Uani 1 1 d . .
H4 H 0.2633 0.0579 0.0747 0.034 Uiso 1 1 calc R U
C5 C 0.24667(17) 0.20741(12) 0.01496(9) 0.0296(3) Uani 1 1 d . .
H5A H 0.3591 0.2286 0.0276 0.035 Uiso 1 1 calc R U
H5B H 0.2452 0.1736 -0.0408 0.035 Uiso 1 1 calc R U
C6 C 0.05650(17) 0.35183(11) 0.22437(9) 0.0274(3) Uani 1 1 d . .
C7 C 0.0405(2) 0.33122(13) 0.31535(9) 0.0370(3) Uani 1 1 d . .
H7A H -0.0530 0.3713 0.3368 0.044 Uiso 1 1 calc R U
H7B H 0.1380 0.3566 0.3438 0.044 Uiso 1 1 calc R U
H7C H 0.0262 0.2523 0.3251 0.044 Uiso 1 1 calc R U
C8 C -0.01837(17) 0.51790(11) 0.05071(9) 0.0278(3) Uani 1 1 d . .
C9 C 0.06604(18) 0.53805(12) -0.02185(10) 0.0340(3) Uani 1 1 d . .
H9 H 0.1617 0.4985 -0.0342 0.041 Uiso 1 1 calc R U
C10 C 0.0074(2) 0.61776(13) -0.07644(11) 0.0403(4) Uani 1 1 d . .
H10 H 0.0632 0.6318 -0.1267 0.048 Uiso 1 1 calc R U
C11 C -0.1308(2) 0.67645(13) -0.05812(11) 0.0425(4) Uani 1 1 d . .
H11 H -0.1686 0.7314 -0.0952 0.051 Uiso 1 1 calc R U
C12 C -0.2139(2) 0.65488(14) 0.01439(11) 0.0427(4) Uani 1 1 d . .
H12 H -0.3093 0.6947 0.0267 0.051 Uiso 1 1 calc R U
C13 C -0.15860(19) 0.57536(12) 0.06923(9) 0.0341(3) Uani 1 1 d . .
H13 H -0.2160 0.5604 0.1189 0.041 Uiso 1 1 calc R U
C14 C 0.36843(17) 0.15994(11) 0.20008(8) 0.0262(3) Uani 1 1 d . .
C15 C 0.47953(19) 0.24422(12) 0.18820(10) 0.0334(3) Uani 1 1 d . .
H15 H 0.4468 0.3102 0.1616 0.040 Uiso 1 1 calc R U
C16 C 0.6381(2) 0.23287(14) 0.21490(10) 0.0378(3) Uani 1 1 d . .
H16 H 0.7129 0.2908 0.2060 0.045 Uiso 1 1 calc R U
C17 C 0.6869(2) 0.13723(14) 0.25437(10) 0.0396(4) Uani 1 1 d . .
H17 H 0.7951 0.1293 0.2724 0.048 Uiso 1 1 calc R U
C18 C 0.5776(2) 0.05380(14) 0.26728(11) 0.0441(4) Uani 1 1 d . .
H18 H 0.6104 -0.0114 0.2950 0.053 Uiso 1 1 calc R U
C19 C 0.41913(19) 0.06428(13) 0.23999(9) 0.0352(3) Uani 1 1 d . .
H19 H 0.3451 0.0058 0.2486 0.042 Uiso 1 1 calc R U

loop_
_atom_site_aniso_label
_atom_site_aniso_U_11
_atom_site_aniso_U_22
_atom_site_aniso_U_33
_atom_site_aniso_U_23
_atom_site_aniso_U_13
_atom_site_aniso_U_12
O1 0.0299(5) 0.0283(5) 0.0289(5) -0.0024(4) 0.0031(4) 0.0038(4)
O2 0.0407(7) 0.0616(8) 0.0470(6) -0.0174(6) -0.0096(5) -0.0047(6)
O3 0.0294(6) 0.0691(9) 0.0509(7) 0.0017(6) 0.0021(5) -0.0118(6)
N1 0.0249(5) 0.0258(5) 0.0299(5) -0.0026(4) -0.0015(4) 0.0034(4)
N2 0.0270(6) 0.0295(5) 0.0298(5) -0.0057(5) -0.0015(5) 0.0034(5)
N3 0.0279(6) 0.0252(5) 0.0418(6) -0.0021(5) -0.0051(5) 0.0018(4)
C1 0.0208(6) 0.0261(6) 0.0306(6) -0.0039(5) 0.0001(5) 0.0001(5)
C2 0.0200(6) 0.0259(6) 0.0310(6) -0.0024(5) -0.0007(5) 0.0010(5)
C3 0.0234(6) 0.0243(6) 0.0311(7) -0.0012(5) 0.0014(5) 0.0020(5)
C4 0.0217(6) 0.0260(6) 0.0364(7) -0.0059(5) -0.0009(5) 0.0038(5)
C5 0.0252(7) 0.0308(7) 0.0326(6) -0.0047(5) 0.0029(5) 0.0048(6)
C6 0.0227(6) 0.0286(6) 0.0309(6) -0.0047(5) -0.0022(5) 0.0004(5)
C7 0.0411(8) 0.0394(8) 0.0304(7) -0.0038(6) -0.0003(6) 0.0053(7)
C8 0.0263(7) 0.0227(6) 0.0344(7) -0.0031(5) -0.0071(5) -0.0005(5)
C9 0.0255(7) 0.0337(7) 0.0428(8) 0.0028(6) -0.0015(6) -0.0022(6)
C10 0.0422(9) 0.0369(7) 0.0419(8) 0.0068(6) -0.0054(7) -0.0090(7)
C11 0.0507(10) 0.0307(7) 0.0461(9) 0.0033(7) -0.0171(8) 0.0024(7)
C12 0.0467(9) 0.0347(8) 0.0467(9) -0.0074(7) -0.0116(7) 0.0154(7)
C13 0.0356(8) 0.0317(7) 0.0351(7) -0.0071(6) -0.0041(6) 0.0086(6)
C14 0.0252(7) 0.0268(6) 0.0267(6) -0.0022(5) 0.0011(5) 0.0036(5)
C15 0.0293(8) 0.0300(7) 0.0410(7) 0.0023(6) -0.0044(6) 0.0023(6)
C16 0.0294(8) 0.0411(8) 0.0430(8) -0.0026(7) -0.0044(6) -0.0026(6)
C17 0.0306(8) 0.0486(9) 0.0397(8) -0.0045(7) -0.0085(6) 0.0088(7)
C18 0.0437(9) 0.0388(8) 0.0498(9) 0.0074(7) -0.0106(8) 0.0097(7)
C19 0.0349(8) 0.0322(7) 0.0384(7) 0.0041(6) -0.0021(6) 0.0018(6)

loop_
_atom_type_symbol
_atom_type_description
_atom_type_scat_dispersion_real
_atom_type_scat_dispersion_imag
_atom_type_scat_source
C C 0.0181 0.0091 'International Tables Vol C Tables 4.2.6.8 and 6.1.1.4'
H H 0.0000 0.0000 'International Tables Vol C Tables 4.2.6.8 and 6.1.1.4'
N N 0.0311 0.0180 'International Tables Vol C Tables 4.2.6.8 and 6.1.1.4'
O O 0.0492 0.0322 'International Tables Vol C Tables 4.2.6.8 and 6.1.1.4'

loop_
_geom_angle_atom_site_label_1
_geom_angle_atom_site_label_2
_geom_angle_atom_site_label_3
_geom_angle
C1 O1 C5 111.42(11)
C1 N1 N2 109.79(11)
C1 N1 C8 129.66(12)
N2 N1 C8 120.28(11)
C6 N2 N1 105.14(11)
O3 N3 O2 123.88(13)
O3 N3 C4 119.19(12)
O2 N3 C4 116.93(12)
O1 C1 N1 122.03(12)
O1 C1 C2 128.55(12)
N1 C1 C2 109.23(12)
C1 C2 C6 103.92(12)
C1 C2 C3 122.31(12)
C6 C2 C3 133.51(12)
C2 C3 C14 114.56(11)
C2 C3 C4 106.15(11)
C14 C3 C4 108.98(11)
C2 C3 H3 109.0
C14 C3 H3 109.0
C4 C3 H3 109.0
C5 C4 N3 107.82(12)
C5 C4 C3 112.85(12)
N3 C4 C3 111.66(11)
C5 C4 H4 108.1
N3 C4 H4 108.1
C3 C4 H4 108.1
O1 C5 C4 112.51(11)
O1 C5 H5A 109.1
C4 C5 H5A 109.1
O1 C5 H5B 109.1
C4 C5 H5B 109.1
H5A C5 H5B 107.8
N2 C6 C2 111.91(12)
N2 C6 C7 120.75(13)
C2 C6 C7 127.35(13)
C6 C7 H7A 109.5
C6 C7 H7B 109.5
H7A C7 H7B 109.5
C6 C7 H7C 109.5
H7A C7 H7C 109.5
H7B C7 H7C 109.5
C9 C8 C13 121.09(14)
C9 C8 N1 120.31(13)
C13 C8 N1 118.59(13)
C8 C9 C10 118.61(15)
C8 C9 H9 120.7
C10 C9 H9 120.7
C11 C10 C9 120.79(16)
C11 C10 H10 119.6
C9 C10 H10 119.6
C12 C11 C10 119.79(15)
C12 C11 H11 120.1
C10 C11 H11 120.1
C11 C12 C13 120.40(16)
C11 C12 H12 119.8
C13 C12 H12 119.8
C12 C13 C8 119.31(15)
C12 C13 H13 120.3
C8 C13 H13 120.3
C15 C14 C19 118.49(14)
C15 C14 C3 122.24(12)
C19 C14 C3 119.23(13)
C14 C15 C16 120.77(14)
C14 C15 H15 119.6
C16 C15 H15 119.6
C17 C16 C15 120.11(15)
C17 C16 H16 119.9
C15 C16 H16 119.9
C18 C17 C16 119.63(15)
C18 C17 H17 120.2
C16 C17 H17 120.2
C17 C18 C19 120.50(15)
C17 C18 H18 119.7
C19 C18 H18 119.7
C18 C19 C14 120.49(15)
C18 C19 H19 119.8
C14 C19 H19 119.8

loop_
_geom_bond_atom_site_label_1
_geom_bond_atom_site_label_2
_geom_bond_distance
O1 C1 1.3518(16)
O1 C5 1.4499(16)
O2 N3 1.2225(17)
O3 N3 1.2131(18)
N1 C1 1.3570(18)
N1 N2 1.3820(16)
N1 C8 1.4267(18)
N2 C6 1.3298(19)
N3 C4 1.5316(19)
C1 C2 1.3644(19)
C2 C6 1.4147(19)
C2 C3 1.5072(18)
C3 C14 1.5307(19)
C3 C4 1.5416(19)
C3 H3 1.0000
C4 C5 1.519(2)
C4 H4 1.0000
C5 H5A 0.9900
C5 H5B 0.9900
C6 C7 1.495(2)
C7 H7A 0.9800
C7 H7B 0.9800
C7 H7C 0.9800
C8 C9 1.387(2)
C8 C13 1.391(2)
C9 C10 1.397(2)
C9 H9 0.9500
C10 C11 1.384(3)
C10 H10 0.9500
C11 C12 1.383(3)
C11 H11 0.9500
C12 C13 1.389(2)
C12 H12 0.9500
C13 H13 0.9500
C14 C15 1.392(2)
C14 C19 1.394(2)
C15 C16 1.393(2)
C15 H15 0.9500
C16 C17 1.386(2)
C16 H16 0.9500
C17 C18 1.377(3)
C17 H17 0.9500
C18 C19 1.394(2)
C18 H18 0.9500
C19 H19 0.9500

loop_
_geom_torsion_atom_site_label_1
_geom_torsion_atom_site_label_2
_geom_torsion_atom_site_label_3
_geom_torsion_atom_site_label_4
_geom_torsion
C1 N1 N2 C6 1.03(15)
C8 N1 N2 C6 175.62(12)
C5 O1 C1 N1 171.61(12)
C5 O1 C1 C2 -13.96(19)
N2 N1 C1 O1 174.41(12)
C8 N1 C1 O1 0.5(2)
N2 N1 C1 C2 -0.98(15)
C8 N1 C1 C2 -174.90(13)
O1 C1 C2 C6 -174.50(13)
N1 C1 C2 C6 0.50(15)
O1 C1 C2 C3 0.4(2)
N1 C1 C2 C3 175.44(12)
C1 C2 C3 C14 104.81(15)
C6 C2 C3 C14 -81.97(19)
C1 C2 C3 C4 -15.50(18)
C6 C2 C3 C4 157.72(15)
O3 N3 C4 C5 -133.22(14)
O2 N3 C4 C5 47.12(16)
O3 N3 C4 C3 -8.71(18)
O2 N3 C4 C3 171.62(12)
C2 C3 C4 C5 43.63(15)
C14 C3 C4 C5 -80.23(14)
C2 C3 C4 N3 -78.01(14)
C14 C3 C4 N3 158.12(11)
C1 O1 C5 C4 42.76(15)
N3 C4 C5 O1 62.57(14)
C3 C4 C5 O1 -61.22(16)
N1 N2 C6 C2 -0.73(15)
N1 N2 C6 C7 179.64(13)
C1 C2 C6 N2 0.16(16)
C3 C2 C6 N2 -173.94(14)
C1 C2 C6 C7 179.77(14)
C3 C2 C6 C7 5.7(3)
C1 N1 C8 C9 -33.7(2)
N2 N1 C8 C9 152.97(13)
C1 N1 C8 C13 145.08(14)
N2 N1 C8 C13 -28.30(18)
C13 C8 C9 C10 0.0(2)
N1 C8 C9 C10 178.74(13)
C8 C9 C10 C11 0.8(2)
C9 C10 C11 C12 -1.1(2)
C10 C11 C12 C13 0.5(3)
C11 C12 C13 C8 0.3(2)
C9 C8 C13 C12 -0.6(2)
N1 C8 C13 C12 -179.31(14)
C2 C3 C14 C15 -30.85(18)
C4 C3 C14 C15 87.87(15)
C2 C3 C14 C19 151.70(13)
C4 C3 C14 C19 -89.58(15)
C19 C14 C15 C16 0.6(2)
C3 C14 C15 C16 -176.89(14)
C14 C15 C16 C17 -0.5(2)
C15 C16 C17 C18 -0.3(3)
C16 C17 C18 C19 0.9(3)
C17 C18 C19 C14 -0.8(3)
C15 C14 C19 C18 0.0(2)
C3 C14 C19 C18 177.59(14)
